data_7026141
loop_
_publ_author_name
'Bowmaker, Graham A.'
'Pakawatchai, Chaveng'
'Saithong, Saowanit'
'Skelton, Brian W.'
'White, Allan H.'

_publ_section_title
;
 Novel complexes of silver(I) sulfate with 1-methylimidazole-2-thione:
 structures and vibrational spectroscopy.
;
_journal_issue 28
_journal_name_full 'Dalton transactions (Cambridge, England : 2003)'
_journal_page_first 6542
_journal_page_last 6550
_journal_paper_doi 10.1039/c0dt00231c
_journal_volume 39
_journal_year 2010
_chemical_absolute_configuration ad
_chemical_formula_moiety '2(C8 H12 Ag N4 S2), O4 S, H2 O'
_chemical_formula_sum 'C16 H26 Ag2 N8 O5 S5'
_chemical_formula_weight 786.49
_chemical_name_systematic
;
?
;
_space_group_IT_number 114
_symmetry_cell_setting tetragonal
_symmetry_space_group_name_Hall 'P -4 2n'
_symmetry_space_group_name_H-M 'P -4 21 c'
_atom_sites_solution_hydrogens geom
_atom_sites_solution_primary direct
_atom_sites_solution_secondary difmap
_audit_creation_date 2009-12-10T12:28:29-00:00
_audit_creation_method 'WinGX routine CIF_UPDATE'
_cell_angle_alpha 90
_cell_angle_beta 90
_cell_angle_gamma 90
_cell_formula_units_Z 2
_cell_length_a 13.3395(4)
_cell_length_b 13.3395(4)
_cell_length_c 7.1811(3)
_cell_measurement_reflns_used 4212
_cell_measurement_temperature 100(2)
_cell_measurement_theta_max 32.2707
_cell_measurement_theta_min 2.8318
_cell_volume 1277.82(8)
_computing_cell_refinement
;
CrysAlis RED, Oxford Diffraction Ltd.,
Version 1.171.32.29 (release 10-06-2008 CrysAlis171 .NET)
(compiled Jun 10 2008,16:49:55)
;
_computing_data_collection
;
CrysAlis CCD, Oxford Diffraction Ltd.,
Version 1.171.32.29 (release 10-06-2008 CrysAlis171 .NET)
(compiled Jun 10 2008,16:49:55)
;
_computing_data_reduction
;
CrysAlis RED, Oxford Diffraction Ltd.,
Version 1.171.32.29 (release 10-06-2008 CrysAlis171 .NET)
(compiled Jun 10 2008,16:49:55)
;
_computing_molecular_graphics 'OrtepII (Johnson, C. K. (1976)'
_computing_publication_material 'WinGX Farrugia, L. J. (1999)'
_computing_structure_refinement 'SHELXL-97 (Sheldrick, 2008)'
_diffrn_ambient_temperature 100(2)
_diffrn_detector_area_resol_mean 16.0009
_diffrn_measured_fraction_theta_full 0.999
_diffrn_measured_fraction_theta_max 0.963
_diffrn_measurement_device_type 'Oxford Diffraction Xcalibur diffractometer'
_diffrn_measurement_method '\w scans'
_diffrn_orient_matrix_UB_11 0.0515083752
_diffrn_orient_matrix_UB_12 -0.0072816013
_diffrn_orient_matrix_UB_13 0.0198111249
_diffrn_orient_matrix_UB_21 0.0091740341
_diffrn_orient_matrix_UB_22 0.0515881299
_diffrn_orient_matrix_UB_23 -0.0161138026
_diffrn_orient_matrix_UB_31 -0.0091504029
_diffrn_orient_matrix_UB_32 0.0102191925
_diffrn_orient_matrix_UB_33 0.0953483452
_diffrn_radiation_monochromator graphite
_diffrn_radiation_type MoK\a
_diffrn_radiation_wavelength 0.71073
_diffrn_reflns_av_R_equivalents 0.0592
_diffrn_reflns_av_unetI/netI 0.0654
_diffrn_reflns_limit_h_max 19
_diffrn_reflns_limit_h_min -19
_diffrn_reflns_limit_k_max 19
_diffrn_reflns_limit_k_min -19
_diffrn_reflns_limit_l_max 10
_diffrn_reflns_limit_l_min -10
_diffrn_reflns_number 13726
_diffrn_reflns_theta_full 30.5
_diffrn_reflns_theta_max 32.33
_diffrn_reflns_theta_min 3.05
_exptl_absorpt_coefficient_mu 1.988
_exptl_absorpt_correction_T_max 1
_exptl_absorpt_correction_T_min 0.96117
_exptl_absorpt_correction_type multi-scan
_exptl_absorpt_process_details
;
CrysAlisPro, Oxford Diffraction Ltd.,
Version 1.171.33.41 (release 06-05-2009 CrysAlis171 .NET)
(compiled May 6 2009,17:20:42)
Empirical absorption correction using spherical harmonics,
implemented in SCALE3 ABSPACK scaling algorithm.
;
_exptl_crystal_colour colourless
_exptl_crystal_density_diffrn 2.044
_exptl_crystal_density_method 'not measured'
_exptl_crystal_description rod
_exptl_crystal_F_000 784
_exptl_crystal_size_max 0.09
_exptl_crystal_size_mid 0.02
_exptl_crystal_size_min 0.02
_refine_diff_density_max 2.2
_refine_diff_density_min -3.045
_refine_diff_density_rms 0.178
_refine_ls_abs_structure_details 'Flack H D (1983), Acta Cryst. A39, 876-881'
_refine_ls_abs_structure_Flack 0.01(8)
_refine_ls_extinction_method none
_refine_ls_goodness_of_fit_ref 1.22
_refine_ls_hydrogen_treatment constr
_refine_ls_matrix_type full
_refine_ls_number_parameters 85
_refine_ls_number_reflns 2175
_refine_ls_number_restraints 0
_refine_ls_restrained_S_all 1.22
_refine_ls_R_factor_all 0.075
_refine_ls_R_factor_gt 0.054
_refine_ls_shift/su_max 0
_refine_ls_shift/su_mean 0
_refine_ls_structure_factor_coef Fsqd
_refine_ls_weighting_details 'calc w=1/[\s^2^(Fo^2^)+(0.0157P)^2^+4.7195P] where P=(Fo^2^+2Fc^2^)/3'
_refine_ls_weighting_scheme calc
_refine_ls_wR_factor_gt 0.0899
_refine_ls_wR_factor_ref 0.0931
_reflns_number_gt 1656
_reflns_number_total 2175
_reflns_threshold_expression I>2\s(I)
_cod_data_source_file c0dt00231c.txt
_cod_data_source_block gb0956
_cod_original_sg_symbol_Hall 'p -4 2n'
_cod_database_code 7026141

loop_
_symmetry_equiv_pos_as_xyz
'x, y, z'
'-x, -y, z'
'x+1/2, -y+1/2, -z+1/2'
'-x+1/2, y+1/2, -z+1/2'
'y+1/2, x+1/2, z+1/2'
'-y+1/2, -x+1/2, z+1/2'
'-y, x, -z'
'y, -x, -z'

loop_
_atom_site_label
_atom_site_type_symbol
_atom_site_fract_x
_atom_site_fract_y
_atom_site_fract_z
_atom_site_U_iso_or_equiv
_atom_site_adp_type
_atom_site_occupancy
_atom_site_symmetry_multiplicity
_atom_site_calc_flag
_atom_site_refinement_flags
Ag1 Ag 0 0.5 0.02955(6) 0.01491(12) Uani 1 2 d S
S1 S 0.01228(9) 0.35938(9) 0.28065(18) 0.0101(2) Uani 1 1 d .
C1 C 0.1289(5) 0.3138(4) 0.3270(8) 0.0118(12) Uani 1 1 d .
N2 N 0.2176(4) 0.3617(4) 0.3293(7) 0.0121(10) Uani 1 1 d .
C21 C 0.2358(4) 0.4668(4) 0.2898(9) 0.0152(11) Uani 1 1 d .
H2A H 0.2031 0.485 0.1724 0.023 Uiso 1 1 calc R
H2B H 0.3082 0.4784 0.2794 0.023 Uiso 1 1 calc R
H2C H 0.2085 0.5079 0.3909 0.023 Uiso 1 1 calc R
C3 C 0.2918(5) 0.2964(5) 0.3863(9) 0.0177(13) Uani 1 1 d .
H3 H 0.361 0.3116 0.4006 0.021 Uiso 1 1 calc R
C4 C 0.2480(5) 0.2076(5) 0.4177(9) 0.0174(13) Uani 1 1 d .
H4 H 0.2804 0.1481 0.4588 0.021 Uiso 1 1 calc R
N5 N 0.1471(4) 0.2184(4) 0.3791(7) 0.0147(10) Uani 1 1 d .
H5 H 0.1019 0.1706 0.3874 0.018 Uiso 1 1 calc R
S2 S 0 0 0.5 0.0191(5) Uani 1 4 d S
O2 O -0.0103(7) 0.0886(4) 0.3851(10) 0.071(2) Uani 1 1 d .
O1 O -0.0177(16) 0.0504(12) -0.001(3) 0.033(5) Uiso 0.25 1 d P

loop_
_atom_site_aniso_label
_atom_site_aniso_U_11
_atom_site_aniso_U_22
_atom_site_aniso_U_33
_atom_site_aniso_U_23
_atom_site_aniso_U_13
_atom_site_aniso_U_12
Ag1 0.0158(3) 0.0178(3) 0.01119(19) 0 0 0.0072(3)
S1 0.0085(6) 0.0129(5) 0.0119(5) 0.0005(5) -0.0001(5) -0.0011(5)
C1 0.017(3) 0.011(3) 0.007(3) 0.001(2) 0.003(2) 0.002(2)
N2 0.014(2) 0.012(2) 0.010(3) 0.0014(18) 0.0026(18) 0.001(2)
C21 0.017(3) 0.012(2) 0.017(3) 0.000(2) 0.001(3) -0.0036(19)
C3 0.011(3) 0.028(4) 0.013(3) 0.001(3) 0.002(2) 0.006(3)
C4 0.022(3) 0.015(3) 0.015(3) 0.001(2) -0.001(2) 0.010(3)
N5 0.018(3) 0.012(2) 0.014(3) 0.0000(19) 0.002(2) 0.000(2)
S2 0.0203(8) 0.0203(8) 0.0168(13) 0 0 0
O2 0.073(5) 0.044(3) 0.096(5) 0.047(3) -0.033(6) -0.035(4)

loop_
_atom_type_symbol
_atom_type_description
_atom_type_scat_dispersion_real
_atom_type_scat_dispersion_imag
_atom_type_scat_source
C C 0.0033 0.0016 'International Tables Vol C Tables 4.2.6.8 and 6.1.1.4'
H H 0 0 'International Tables Vol C Tables 4.2.6.8 and 6.1.1.4'
O O 0.0106 0.006 'International Tables Vol C Tables 4.2.6.8 and 6.1.1.4'
S S 0.1246 0.1234 'International Tables Vol C Tables 4.2.6.8 and 6.1.1.4'
Ag Ag -0.8971 1.1015 'International Tables Vol C Tables 4.2.6.8 and 6.1.1.4'
N N 0.0061 0.0033 'International Tables Vol C Tables 4.2.6.8 and 6.1.1.4'

loop_
_geom_angle_atom_site_label_1
_geom_angle_atom_site_label_2
_geom_angle_atom_site_label_3
_geom_angle
_geom_angle_site_symmetry_1
_geom_angle_site_symmetry_3
S1 Ag1 S1 92.98(6) 5_454 6_554
S1 Ag1 S1 112.67(5) 5_454 2_565
S1 Ag1 S1 124.54(5) 6_554 2_565
S1 Ag1 S1 124.54(5) 5_454 .
S1 Ag1 S1 112.67(5) 6_554 .
S1 Ag1 S1 92.48(6) 2_565 .
C1 S1 Ag1 100.4(2) . 5_455
C1 S1 Ag1 116.7(2) . .
Ag1 S1 Ag1 87.27(4) 5_455 .
N2 C1 N5 106.6(5) . .
N2 C1 S1 129.5(4) . .
N5 C1 S1 123.8(5) . .
C1 N2 C3 109.5(5) . .
C1 N2 C21 127.2(5) . .
C3 N2 C21 123.2(5) . .
C4 C3 N2 107.2(6) . .
C3 C4 N5 107.4(5) . .
C1 N5 C4 109.3(5) . .
O2 S2 O2 108.9(3) 7_556 .
O2 S2 O2 108.9(3) 7_556 2
O2 S2 O2 110.5(6) . 2
O2 S2 O2 110.5(6) 7_556 8_556
O2 S2 O2 108.9(3) . 8_556
O2 S2 O2 108.9(3) 2 8_556

loop_
_geom_bond_atom_site_label_1
_geom_bond_atom_site_label_2
_geom_bond_distance
_geom_bond_site_symmetry_2
Ag1 S1 2.5961(13) 5_454
Ag1 S1 2.5961(13) 6_554
Ag1 S1 2.6071(13) 2_565
Ag1 S1 2.6071(13) .
S1 C1 1.703(6) .
S1 Ag1 2.5961(13) 5_455
C1 N2 1.345(7) .
C1 N5 1.348(7) .
N2 C3 1.381(8) .
N2 C21 1.450(7) .
C3 C4 1.340(9) .
C4 N5 1.382(8) .
S2 O2 1.448(5) 7_556
S2 O2 1.448(5) .
S2 O2 1.448(5) 2
S2 O2 1.448(5) 8_556

loop_
_geom_hbond_atom_site_label_D
_geom_hbond_atom_site_label_H
_geom_hbond_atom_site_label_A
_geom_hbond_distance_DH
_geom_hbond_distance_HA
_geom_hbond_distance_DA
_geom_hbond_angle_DHA
N5 H5 O2 0.88 1.85 2.722(9) 168.8
